data_7131113
loop_
_publ_author_name
'Liu, Wei-Dong'
'Li, Guan-Jun'
'Xu, Han'
'Deng, Yong-Kai'
'Du, Ming-Hao'
'Long, La-Sheng'
'Zheng, Lan-Sun'
'Kong, Xiang-Jian'

_publ_section_title
;
 Circularly polarized luminescence and performance modulation of chiral
 europium-titanium (Eu<sub>2</sub>Ti<sub>4</sub>)-oxo clusters.
;
_journal_issue 3
_journal_name_full 'Chemical communications (Cambridge, England)'
_journal_page_first 346
_journal_page_last 349
_journal_paper_doi 10.1039/d2cc05816b
_journal_volume 59
_journal_year 2023
_chemical_absolute_configuration ad
_chemical_formula_moiety 'C84 H126 Eu2 N4 O26 Ti4'
_chemical_formula_sum 'C84 H126 Eu2 N4 O26 Ti4'
_chemical_formula_weight 2103.40
_space_group_crystal_system monoclinic
_space_group_IT_number 5
_space_group_name_Hall 'C 2y'
_space_group_name_H-M_alt 'C 1 2 1'
_atom_sites_solution_hydrogens geom
_audit_creation_date 2022-11-28
_audit_creation_method
;
Olex2 1.5
(compiled 2021.12.09 svn.r5202d8cf for OlexSys, GUI svn.r6439)
;
_audit_update_record
;
2022-11-29 deposited with the CCDC.	2022-11-30 downloaded from the CCDC.
;
_cell_angle_alpha 90
_cell_angle_beta 125.433(15)
_cell_angle_gamma 90
_cell_formula_units_Z 2
_cell_length_a 26.861(3)
_cell_length_b 15.6451(9)
_cell_length_c 14.6838(17)
_cell_measurement_reflns_used 11656
_cell_measurement_temperature 99.99(10)
_cell_measurement_theta_max 74.0990
_cell_measurement_theta_min 3.4730
_cell_volume 5027.9(13)
_computing_cell_refinement 'CrysAlisPro 1.171.41.110a (Rigaku OD, 2021)'
_computing_data_collection 'CrysAlisPro 1.171.41.110a (Rigaku OD, 2021)'
_computing_data_reduction 'CrysAlisPro 1.171.41.110a (Rigaku OD, 2021)'
_computing_molecular_graphics 'Olex2 1.5 (Dolomanov et al., 2009)'
_computing_publication_material 'Olex2 1.5 (Dolomanov et al., 2009)'
_computing_structure_refinement 'SHELXL 2018/3 (Sheldrick, 2015)'
_computing_structure_solution 'SHELXT 2018/2 (Sheldrick, 2018)'
_diffrn_ambient_environment N~2~
_diffrn_ambient_temperature 99.99(10)
_diffrn_detector 'Hybrid Pixel Array Detector'
_diffrn_detector_area_resol_mean 10.0000
_diffrn_detector_type HyPix
_diffrn_measured_fraction_theta_full 0.999
_diffrn_measured_fraction_theta_max 0.953
_diffrn_measurement_details
;
List of Runs (angles in degrees, time in seconds):

  # Type    Start    End  Width  t~exp~   \w     \q     \k     \f   Frames
#--------------------------------------------------------------------------
  1  \w     18.00  44.00   0.50    0.20    --   42.11  77.00   0.00   52
  2  \w     21.00 114.00   0.50    0.20    --   42.11  57.00 -30.00  186
  3  \w     67.00 111.00   0.50    0.20    --   42.11  57.00  30.00   88
  4  \w     16.00  52.00   0.50    0.20    --   42.11  77.00  60.00   72
  5  \w     24.00  49.00   0.50    0.20    --   42.11  57.00  90.00   50
  6  \w     26.00  62.00   0.50    0.20    --   42.11  57.00  30.00   72
  7  \w     12.00  85.00   0.50    0.20    --   42.11  21.00 -78.00  146
  8  \w     20.00  73.00   0.50    0.20    --   42.11  38.00 -60.00  106
  9  \w     78.00 112.00   0.50    0.20    --   42.11  38.00 -60.00   68
 10  \w      2.00  39.00   0.50    0.20    --  -42.11  19.00 -30.00   74
 11  \w    -49.00 -24.00   0.50    0.50    --  -99.00  45.00  60.00   50
 12  \w    -60.00 -25.00   0.50    0.50    --  -99.00  61.00  60.00   70
 13  \w    -49.00 -24.00   0.50    0.50    --  -99.00  45.00  30.00   50
 14  \w    -49.00 -24.00   0.50    0.50    --  -99.00  45.00   0.00   50
 15  \w    -18.00   7.00   0.50    0.20    --  -42.11  21.00 -78.00   50
 16  \w    119.00 153.00   0.50    0.50    --  108.55  21.00 -78.00   68
 17  \w    146.00 178.00   0.50    0.50    --  108.55  77.00 -30.00   64
 18  \w    115.00 141.00   0.50    0.50    --  108.55  77.00 -30.00   52
 19  \w     80.00 107.00   0.50    0.50    --  108.55  77.00 -30.00   54
 20  \w     80.00 116.00   0.50    0.50    --  108.55  21.00 -78.00   72
 21  \w     56.00 106.00   0.50    0.50    --  108.55 -77.00 -60.00  100
 22  \w     36.00  65.00   0.50    0.50    --  108.55 -61.00-150.00   58
 23  \w     38.00  71.00   0.50    0.50    --  108.55 -61.00 -90.00   66
 24  \w     34.00  84.00   0.50    0.50    --  108.55 -77.00 -30.00  100
 25  \w     35.00  60.00   0.50    0.50    --  108.55 -61.00 -30.00   50
 26  \w    -27.00  30.00   0.50    0.20    --   42.11 -21.00 114.00  114
 27  \w     37.00  73.00   0.50    0.50    --  108.55 -61.00 150.00   72
 28  \w     19.00  94.00   0.50    0.20    --   42.11-125.00  30.00  150
 29  \w     70.00  96.00   0.50    0.50    --  108.55-125.00  60.00   52
 30  \w     41.00  66.00   0.50    0.50    --  108.55-125.00  60.00   50
 31  \w     39.00  91.00   0.50    0.50    --  108.55-125.00 -60.00  104
 32  \w   -111.00 -41.00   0.50    0.50    --  -99.00 125.00  30.00  140
 33  \w    -96.00 -70.00   0.50    0.50    --  -99.00 -77.00  60.00   52
 34  \w   -111.00 -70.00   0.50    0.50    --  -99.00 -77.00  30.00   82
 35  \w    -95.00 -70.00   0.50    0.50    --  -99.00 -77.00   0.00   50
 36  \w    -96.00 -70.00   0.50    0.50    --  -99.00 -77.00 -30.00   52
 37  \w   -169.00-127.00   0.50    0.50    --  -99.00 -77.00  30.00   84
 38  \w   -159.00-133.00   0.50    0.50    --  -99.00 -77.00 -30.00   52
 39  \w   -172.00-104.00   0.50    0.50    --  -99.00 -76.00  20.59  136
 40  \w    -95.00 -70.00   0.50    0.50    --  -99.00 -76.00  20.59   50
 41  \w    -97.00 -72.00   0.50    0.50    --  -99.00 -73.00 -18.50   50
 42  \w    -95.00 -70.00   0.50    0.50    --  -99.00 -77.00  43.49   50
 43  \w    -96.00 -71.00   0.50    0.50    --  -99.00 -75.00  62.84   50
 44  \w    -95.00 -70.00   0.50    0.50    --  -99.00 -77.00  90.00   50
 45  \w   -100.00 -74.00   0.50    0.50    --  -99.00 -68.00  64.12   52
 46  \w   -116.00 -72.00   0.50    0.50    --  -99.00 -72.00  42.73   88
 47  \w   -163.00-137.00   0.50    0.50    --  -99.00 -77.00  90.00   52
 48  \w   -172.00-125.00   0.50    0.50    --  -99.00 -73.00 -18.50   94
 49  \w    -99.00 -74.00   0.50    0.50    --  -99.00 -66.00 -21.30   50
 50  \w   -102.00 -77.00   0.50    0.50    --  -99.00 -62.00 -10.38   50
 51  \w   -103.00 -76.00   0.50    0.50    --  -99.00 -61.00 -30.00   54
 52  \w   -108.00 -75.00   0.50    0.50    --  -99.00 -61.00 -44.57   66
 53  \w   -100.00 -75.00   0.50    0.50    --  -99.00 -61.00 -60.00   50
 54  \w   -173.00-115.00   0.50    0.50    --  -99.00 -61.00 -44.57  116
 55  \w   -162.00-136.00   0.50    0.50    --  -99.00 -61.00 -60.00   52
 56  \w   -104.00 -78.00   0.50    0.50    --  -99.00 -57.00  -9.89   52
 57  \w   -100.00 -75.00   0.50    0.50    --  -99.00 -61.00  30.00   50
 58  \w   -172.00 -75.00   0.50    0.50    --  -99.00 -61.00  60.00  194
 59  \w   -173.00 -75.00   0.50    0.50    --  -99.00 -61.00  90.00  196
 60  \w   -101.00 -76.00   0.50    0.50    --  -99.00 -57.00  71.68   50
 61  \w   -124.00 -77.00   0.50    0.50    --  -99.00 -46.00  14.50   94
 62  \w   -101.00 -76.00   0.50    0.50    --  -99.00 -57.00 -15.63   50
 63  \w   -147.00 -78.00   0.50    0.50    --  -99.00 -52.00 -20.20  138
 64  \w   -172.00-146.00   0.50    0.50    --  -99.00 -57.00  -9.89   52
 65  \w   -151.00 -77.00   0.50    0.50    --  -99.00 -45.00  60.00  148
 66  \w   -102.00 -77.00   0.50    0.50    --  -99.00 -56.00   6.05   50
 67  \w    -92.00 -67.00   0.50    0.20    --  -42.11 -21.00 114.00   50
 68  \w   -124.00 -99.00   0.50    0.50    --  -99.00 -21.00 114.00   50
;
_diffrn_measurement_device 'four-circle diffractometer'
_diffrn_measurement_device_type 'XtaLAB Synergy R, DW system, HyPix'
_diffrn_measurement_method '\w scans'
_diffrn_orient_matrix_type 'CrysAlisPro convention (1999,Acta A55,543-557)'
_diffrn_orient_matrix_UB_11 -0.0049242000
_diffrn_orient_matrix_UB_12 -0.0246811000
_diffrn_orient_matrix_UB_13 0.0959663000
_diffrn_orient_matrix_UB_21 -0.0698612000
_diffrn_orient_matrix_UB_22 -0.0079839000
_diffrn_orient_matrix_UB_23 -0.0839977000
_diffrn_orient_matrix_UB_31 0.0072424000
_diffrn_orient_matrix_UB_32 -0.0949501000
_diffrn_orient_matrix_UB_33 -0.0182604000
_diffrn_radiation_monochromator mirror
_diffrn_radiation_probe x-ray
_diffrn_radiation_type 'Cu K\a'
_diffrn_radiation_wavelength 1.54184
_diffrn_reflns_av_R_equivalents 0.0784
_diffrn_reflns_av_unetI/netI 0.0522
_diffrn_reflns_Laue_measured_fraction_full 0.999
_diffrn_reflns_Laue_measured_fraction_max 0.953
_diffrn_reflns_limit_h_max 32
_diffrn_reflns_limit_h_min -33
_diffrn_reflns_limit_k_max 17
_diffrn_reflns_limit_k_min -19
_diffrn_reflns_limit_l_max 17
_diffrn_reflns_limit_l_min -18
_diffrn_reflns_number 37152
_diffrn_reflns_point_group_measured_fraction_full 0.964
_diffrn_reflns_point_group_measured_fraction_max 0.900
_diffrn_reflns_theta_full 67.684
_diffrn_reflns_theta_max 76.003
_diffrn_reflns_theta_min 3.473
_diffrn_source 'Rotating-anode X-ray tube'
_diffrn_source_type 'Rigaku (Cu) X-ray Source'
_exptl_absorpt_coefficient_mu 11.927
_exptl_absorpt_correction_T_max 1.00000
_exptl_absorpt_correction_T_min 0.64435
_exptl_absorpt_correction_type multi-scan
_exptl_absorpt_process_details
;
CrysAlisPro 1.171.41.110a (Rigaku Oxford Diffraction, 2021)
Empirical absorption correction using spherical harmonics,
implemented in SCALE3 ABSPACK scaling algorithm.
;
_exptl_crystal_colour colourless
_exptl_crystal_colour_primary colourless
_exptl_crystal_density_diffrn 1.389
_exptl_crystal_description block
_exptl_crystal_F_000 2160
_exptl_crystal_size_max 0.1
_exptl_crystal_size_mid 0.08
_exptl_crystal_size_min 0.05
_refine_diff_density_max 1.187
_refine_diff_density_min -1.947
_refine_diff_density_rms 0.086
_refine_ls_abs_structure_details
;
 Refined as an inversion twin.
;
_refine_ls_abs_structure_Flack 0.069(12)
_refine_ls_extinction_method none
_refine_ls_goodness_of_fit_ref 1.094
_refine_ls_hydrogen_treatment constr
_refine_ls_matrix_type full
_refine_ls_number_parameters 696
_refine_ls_number_reflns 9428
_refine_ls_number_restraints 657
_refine_ls_restrained_S_all 1.076
_refine_ls_R_factor_all 0.0884
_refine_ls_R_factor_gt 0.0687
_refine_ls_shift/su_max 0.009
_refine_ls_shift/su_mean 0.000
_refine_ls_structure_factor_coef Fsqd
_refine_ls_weighting_details 'w=1/[\s^2^(Fo^2^)+(0.1296P)^2^+2.2112P] where P=(Fo^2^+2Fc^2^)/3'
_refine_ls_weighting_scheme calc
_refine_ls_wR_factor_gt 0.1871
_refine_ls_wR_factor_ref 0.2042
_reflns_Friedel_coverage 0.820
_reflns_Friedel_fraction_full 0.925
_reflns_Friedel_fraction_max 0.843
_reflns_number_gt 7098
_reflns_number_total 9428
_reflns_threshold_expression 'I > 2\s(I)'
_cod_data_source_file d2cc05816b2.cif
_cod_data_source_block 2
_cod_depositor_comments 'Adding full bibliography for 7131110--7131117.cif.'
_cod_original_cell_volume 5027.9(11)
_cod_database_code 7131113
_shelx_shelxl_version_number 2018/3
_chemical_oxdiff_formula C82Eu2N4O26Ti4
_chemical_oxdiff_usercomment lwd-PA-(-)-Eu2Ti4
_shelx_space_group_comment
;
The symmetry employed for this shelxl refinement is uniquely defined
by the following loop, which should always be used as a source of
symmetry information in preference to the above space-group names.
They are only intended as comments.
;
_shelx_estimated_absorpt_t_max 0.587
_shelx_estimated_absorpt_t_min 0.382
_olex2_refinement_description
;
1. Twinned data refinement
 Scales: 0.931(12)
 0.069(12)
2. Fixed Uiso
 At 1.2 times of:
  All C(H) groups, All C(H,H) groups
 At 1.5 times of:
  All C(H,H,H) groups
3. Restrained distances
 C13A-C15A
 2.51 with sigma of 0.04
 C15A-C34A
 2.51 with sigma of 0.04
 C34A-C13A
 2.51 with sigma of 0.04
 C41A-C35A
 2.51 with sigma of 0.04
 C35A-C22A
 2.51 with sigma of 0.04
 C22A-C41A
 2.51 with sigma of 0.04
 C1-C24 \\sim C1-C24A
 with sigma of 0.02
 C26-C13A \\sim C26-C15A \\sim C34A-C26
 with sigma of 0.01
 C24-C44 \\sim C24A-C44A
 with sigma of 0.02
 C36-C23 \\sim C36-C23A
 with sigma of 0.02
 C24-C39 \\sim C24A-C39A
 with sigma of 0.02
 C24-C45 \\sim C24A-C45A
 with sigma of 0.02
 C36-C29 \\sim C36-C29A
 with sigma of 0.04
 C23-C37 \\sim C23A-C37A
 with sigma of 0.02
 C1-C39 \\sim C1-C39A
 with sigma of 0.04
 C1-C45 \\sim C1-C45A
 with sigma of 0.04
 C36-C43 \\sim C36-C43A
 with sigma of 0.04
 C29-C37 \\sim C29A-C37A
 with sigma of 0.04
 C44-C39 \\sim C44A-C39A
 with sigma of 0.04
 C44-C45 \\sim C44A-C45A
 with sigma of 0.04
 C1-C44 \\sim C1-C44A
 with sigma of 0.04
 C39-C45 \\sim C39A-C45A
 with sigma of 0.04
 C23-C29 \\sim C23A-C29A
 with sigma of 0.02
 C23-C43 \\sim C23A-C43A
 with sigma of 0.02
 C36-C37 \\sim C36-C37A
 with sigma of 0.04
 C29-C43 \\sim C29A-C43A
 with sigma of 0.04
 C37-C43 \\sim C37A-C43A
 with sigma of 0.04
 C41A-C32 \\sim C35A-C32 \\sim C32-C22A
 with sigma of 0.01
4. Uiso/Uaniso restraints and constraints
All non-hydrogen atoms have similar U: within 2A with sigma of 0.01 and sigma
for terminal atoms of 0.02 within 2A
5. Others
 Sof(C24A)=Sof(C45A)=Sof(H45D)=Sof(H45E)=Sof(H45F)=Sof(C39A)=Sof(H39D)=
 Sof(H39E)=Sof(H39F)=Sof(C44A)=Sof(H44D)=Sof(H44E)=Sof(H44F)=1-FVAR(1)
 Sof(C24)=Sof(C44)=Sof(H44A)=Sof(H44B)=Sof(H44C)=Sof(C39)=Sof(H39A)=Sof(H39B)=
 Sof(H39C)=Sof(C45)=Sof(H45A)=Sof(H45B)=Sof(H45C)=FVAR(1)
 Sof(C13A)=Sof(H13D)=Sof(H13E)=Sof(H13F)=Sof(C15A)=Sof(H15D)=Sof(H15E)=
 Sof(H15F)=Sof(C34A)=Sof(H34D)=Sof(H34E)=Sof(H34F)=1-FVAR(2)
 Sof(C34)=Sof(H34A)=Sof(H34B)=Sof(H34C)=Sof(C13)=Sof(H13A)=Sof(H13B)=Sof(H13C)=
 Sof(C15)=Sof(H15A)=Sof(H15B)=Sof(H15C)=FVAR(2)
 Sof(C35A)=Sof(H35D)=Sof(H35E)=Sof(H35F)=Sof(C41A)=Sof(H41D)=Sof(H41E)=
 Sof(H41F)=Sof(C22A)=Sof(H22D)=Sof(H22E)=Sof(H22F)=1-FVAR(3)
 Sof(C22)=Sof(H22A)=Sof(H22B)=Sof(H22C)=Sof(C35)=Sof(H35A)=Sof(H35B)=Sof(H35C)=
 Sof(C41)=Sof(H41A)=Sof(H41B)=Sof(H41C)=FVAR(3)
 Sof(C43A)=Sof(H43D)=Sof(H43E)=Sof(H43F)=Sof(C23A)=Sof(C37A)=Sof(H37D)=
 Sof(H37E)=Sof(H37F)=Sof(C29A)=Sof(H29D)=Sof(H29E)=Sof(H29F)=1-FVAR(4)
 Sof(C23)=Sof(C29)=Sof(H29A)=Sof(H29B)=Sof(H29C)=Sof(C37)=Sof(H37A)=Sof(H37B)=
 Sof(H37C)=Sof(C43)=Sof(H43A)=Sof(H43B)=Sof(H43C)=FVAR(4)
6.a Ternary CH refined with riding coordinates:
 C7(H7), C19(H19)
6.b Secondary CH2 refined with riding coordinates:
 C28(H28A,H28B), C3(H3A,H3B)
6.c Me refined with riding coordinates:
 C34(H34A,H34B,H34C), C13(H13A,H13B,H13C), C15(H15A,H15B,H15C), C13A(H13D,H13E,
 H13F), C15A(H15D,H15E,H15F), C34A(H34D,H34E,H34F)
6.d Aromatic/amide H refined with riding coordinates:
 C12(H12), C14(H14), C18(H18), C20(H20), C30(H30), C38(H38)
6.e Idealised Me refined as rotating group:
 C4(H4A,H4B,H4C), C22(H22A,H22B,H22C), C44(H44A,H44B,H44C), C25(H25A,H25B,
 H25C), C29(H29A,H29B,H29C), C9(H9A,H9B,H9C), C33(H33A,H33B,H33C), C17(H17A,
 H17B,H17C), C35(H35A,H35B,H35C), C37(H37A,H37B,H37C), C39(H39A,H39B,H39C),
 C41(H41A,H41B,H41C), C43(H43A,H43B,H43C), C45(H45A,H45B,H45C), C45A(H45D,H45E,
 H45F), C39A(H39D,H39E,H39F), C44A(H44D,H44E,H44F), C35A(H35D,H35E,H35F),
 C41A(H41D,H41E,H41F), C22A(H22D,H22E,H22F), C43A(H43D,H43E,H43F), C37A(H37D,
 H37E,H37F), C29A(H29D,H29E,H29F)
;
_platon_squeeze_special_details
;
A solvent mask was calculated and 84 electrons were 
found in a volume of 348\%A^3^ in 1 void per unit cell. 
3[C2H3N], 2[H2O] per Unit Cell 
which account for 86 electrons 
per unit cell.
;
_platon_squeeze_void_probe_radius 1.20
_olex2_submission_special_instructions 'No special instructions were received'
_oxdiff_exptl_absorpt_empirical_details
;
Empirical correction (ABSPACK) includes:
- Absorption correction using spherical harmonics
- Frame scaling
;
_oxdiff_exptl_absorpt_empirical_full_max 2.166
_oxdiff_exptl_absorpt_empirical_full_min 0.390

loop_
_space_group_symop_operation_xyz
'x, y, z'
'-x, y, -z'
'x+1/2, y+1/2, z'
'-x+1/2, y+1/2, -z'

loop_
_atom_site_label
_atom_site_type_symbol
_atom_site_fract_x
_atom_site_fract_y
_atom_site_fract_z
_atom_site_U_iso_or_equiv
_atom_site_adp_type
_atom_site_occupancy
_atom_site_site_symmetry_order
_atom_site_calc_flag
_atom_site_refinement_flags_posn
_atom_site_refinement_flags_adp
_atom_site_refinement_flags_occupancy
_atom_site_disorder_assembly
_atom_site_disorder_group
Eu1 Eu 0.38138(2) 0.69534(11) 0.26940(5) 0.0612(2) Uani 1 1 d . . . . .
Ti1 Ti 0.46125(13) 0.60248(14) 0.5608(3) 0.0566(7) Uani 1 1 d . U . . .
Ti2 Ti 0.46046(13) 0.78391(14) 0.5602(3) 0.0536(7) Uani 1 1 d . U . . .
O1 O 0.4150(5) 0.7644(8) 0.6361(11) 0.071(3) Uani 1 1 d . U . . .
O4 O 0.5958(5) 0.7986(9) 0.8207(10) 0.082(3) Uani 1 1 d . U . . .
O6 O 0.3522(5) 0.8296(8) 0.2965(11) 0.074(3) Uani 1 1 d . U . . .
O8 O 0.3934(5) 0.8719(7) 0.4709(10) 0.070(3) Uani 1 1 d . U . . .
O10 O 0.500000 0.5640(10) 0.500000 0.072(4) Uani 1 2 d S TU P . .
O12 O 0.4142(3) 0.6923(8) 0.4598(6) 0.0611(15) Uani 1 1 d . U . . .
O14 O 0.5106(5) 0.5207(7) 0.6916(10) 0.073(3) Uani 1 1 d . U . . .
O7 O 0.5139(3) 0.6937(8) 0.6452(6) 0.0586(14) Uani 1 1 d . U . . .
C1 C 0.3533(8) 0.8749(12) 0.3649(17) 0.075(4) Uani 1 1 d D U . . .
O2 O 0.3934(5) 0.5172(7) 0.4723(10) 0.073(3) Uani 1 1 d . U . . .
C4 C 0.3326(10) 0.3586(12) 0.348(2) 0.102(6) Uani 1 1 d . U . . .
H4A H 0.360457 0.347922 0.428821 0.153 Uiso 1 1 calc R U . . .
H4B H 0.355469 0.357141 0.315243 0.153 Uiso 1 1 calc R U . . .
H4C H 0.300785 0.314518 0.313569 0.153 Uiso 1 1 calc R U . . .
O9 O 0.5100(5) 0.8647(7) 0.6908(9) 0.068(3) Uani 1 1 d . U . . .
N1 N 0.2673(3) 0.6920(11) 0.2120(7) 0.0620(19) Uani 1 1 d . U . . .
O5 O 0.4168(5) 0.6214(7) 0.6386(10) 0.068(3) Uani 1 1 d . U . . .
N3 N 0.2922(4) 0.6938(12) 0.0583(8) 0.069(2) Uani 1 1 d . U . . .
O11 O 0.3542(5) 0.5551(8) 0.2967(11) 0.073(3) Uani 1 1 d . U . . .
O3 O 0.500000 0.8165(10) 0.500000 0.067(3) Uani 1 2 d S TU P . .
C6 C 0.5568(8) 0.8588(12) 0.7865(16) 0.075(4) Uani 1 1 d . U . . .
C8 C 0.2195(4) 0.6931(13) 0.1021(9) 0.066(2) Uani 1 1 d . U . . .
C10 C 0.2329(5) 0.6920(14) 0.0194(9) 0.066(2) Uani 1 1 d . U . . .
O13 O 0.5964(5) 0.5888(8) 0.8242(11) 0.081(3) Uani 1 1 d . U . . .
C12 C 0.1593(5) 0.6904(14) 0.0718(10) 0.071(3) Uani 1 1 d . U . . .
H12 H 0.126094 0.695325 -0.004763 0.085 Uiso 1 1 calc R U . . .
C14 C 0.1868(5) 0.6928(14) -0.0952(10) 0.075(3) Uani 1 1 d . U . . .
H14 H 0.145083 0.692900 -0.121517 0.090 Uiso 1 1 calc R U . . .
C16 C 0.4050(5) 0.6921(16) 0.6615(10) 0.070(2) Uani 1 1 d . U . . .
C18 C 0.2636(6) 0.6936(18) -0.1295(11) 0.086(3) Uani 1 1 d . U . . .
H18 H 0.275446 0.693621 -0.179207 0.103 Uiso 1 1 calc R U . . .
C20 C 0.3061(6) 0.6939(17) -0.0166(11) 0.083(3) Uani 1 1 d . U . . .
H20 H 0.348033 0.694156 0.011050 0.100 Uiso 1 1 calc R U . . .
C22 C 0.5832(13) 0.879(2) 0.982(2) 0.096(7) Uani 0.73(2) 1 d . U P A 1
H22A H 0.550867 0.838050 0.962281 0.144 Uiso 0.73(2) 1 calc R U P A 1
H22B H 0.586954 0.920873 1.035160 0.144 Uiso 0.73(2) 1 calc R U P A 1
H22C H 0.622018 0.848780 1.015369 0.144 Uiso 0.73(2) 1 calc R U P A 1
C24 C 0.3036(10) 0.9425(16) 0.347(2) 0.075(5) Uani 0.69(2) 1 d D U P B 1
C26 C 0.3771(5) 0.6929(14) 0.7277(10) 0.074(2) Uani 1 1 d D U . . .
C28 C 0.1368(9) 0.5865(14) 0.304(2) 0.095(4) Uani 1 1 d . U . . .
H28A H 0.132285 0.560445 0.360024 0.114 Uiso 1 1 calc R U . . .
H28B H 0.142257 0.542476 0.261724 0.114 Uiso 1 1 calc R U . . .
C30 C 0.2563(5) 0.6854(13) 0.2887(10) 0.070(3) Uani 1 1 d . U . . .
H30 H 0.290115 0.687010 0.365080 0.084 Uiso 1 1 calc R U . . .
C32 C 0.5661(9) 0.9283(14) 0.8695(18) 0.098(5) Uani 1 1 d D U . . .
C34 C 0.3415(11) 0.6097(16) 0.708(2) 0.090(6) Uani 0.841(16) 1 d . U P C 1
H34A H 0.368638 0.560600 0.727496 0.135 Uiso 0.841(16) 1 calc R U P C 1
H34B H 0.326009 0.609629 0.753785 0.135 Uiso 0.841(16) 1 calc R U P C 1
H34C H 0.307087 0.605863 0.628519 0.135 Uiso 0.841(16) 1 calc R U P C 1
C36 C 0.5589(8) 0.5287(11) 0.7909(16) 0.075(4) Uani 1 1 d D U . . .
C38 C 0.2022(6) 0.6934(17) -0.1697(11) 0.083(3) Uani 1 1 d . U . . .
H38 H 0.171280 0.693609 -0.247832 0.100 Uiso 1 1 calc R U . . .
C40 C 0.1476(5) 0.6807(11) 0.1506(11) 0.072(3) Uani 1 1 d . U . . .
C42 C 0.3031(8) 0.4460(12) 0.3285(18) 0.084(4) Uani 1 1 d . U . . .
C44 C 0.2544(13) 0.936(2) 0.225(2) 0.101(8) Uani 0.69(2) 1 d D U P B 1
H44A H 0.271322 0.947945 0.182905 0.151 Uiso 0.69(2) 1 calc R U P B 1
H44B H 0.222275 0.977611 0.205285 0.151 Uiso 0.69(2) 1 calc R U P B 1
H44C H 0.237183 0.878216 0.208094 0.151 Uiso 0.69(2) 1 calc R U P B 1
C11 C 0.1983(5) 0.6764(10) 0.2637(11) 0.072(3) Uani 1 1 d . U . . .
C23 C 0.5735(19) 0.467(2) 0.882(3) 0.084(7) Uani 0.48(2) 1 d D U P D 1
C3 C 0.0838(6) 0.6719(10) 0.1230(13) 0.083(4) Uani 1 1 d . U . . .
H3A H 0.059992 0.724359 0.084878 0.099 Uiso 1 1 calc R U . . .
H3B H 0.062561 0.623085 0.071585 0.099 Uiso 1 1 calc R U . . .
C25 C 0.2786(9) 0.4565(14) 0.401(2) 0.097(6) Uani 1 1 d . U . . .
H25A H 0.245773 0.415063 0.376862 0.145 Uiso 1 1 calc R U . . .
H25B H 0.262721 0.514537 0.392227 0.145 Uiso 1 1 calc R U . . .
H25C H 0.311829 0.446386 0.479634 0.145 Uiso 1 1 calc R U . . .
C13 C 0.4324(8) 0.693(2) 0.8492(14) 0.097(4) Uani 0.841(16) 1 d . U P C 1
H13A H 0.457337 0.642143 0.863605 0.145 Uiso 0.841(16) 1 calc R U P C 1
H13B H 0.456761 0.744423 0.864194 0.145 Uiso 0.841(16) 1 calc R U P C 1
H13C H 0.418631 0.692084 0.898174 0.145 Uiso 0.841(16) 1 calc R U P C 1
C7 C 0.0871(7) 0.6580(11) 0.2274(16) 0.092(4) Uani 1 1 d . U . . .
H7 H 0.046590 0.649806 0.214882 0.111 Uiso 1 1 calc R U . . .
C29 C 0.630(2) 0.409(3) 0.908(4) 0.096(10) Uani 0.48(2) 1 d D U P D 1
H29A H 0.615839 0.368543 0.846266 0.144 Uiso 0.48(2) 1 calc R U P D 1
H29B H 0.646633 0.376406 0.977419 0.144 Uiso 0.48(2) 1 calc R U P D 1
H29C H 0.662156 0.445156 0.916571 0.144 Uiso 0.48(2) 1 calc R U P D 1
C15 C 0.3360(11) 0.7683(16) 0.697(2) 0.087(5) Uani 0.841(16) 1 d . U P C 1
H15A H 0.301465 0.764499 0.618558 0.131 Uiso 0.841(16) 1 calc R U P C 1
H15B H 0.320726 0.768651 0.744029 0.131 Uiso 0.841(16) 1 calc R U P C 1
H15C H 0.358856 0.820990 0.710049 0.131 Uiso 0.841(16) 1 calc R U P C 1
C31 C 0.1302(7) 0.7228(12) 0.3216(15) 0.094(4) Uani 1 1 d . U . . .
C9 C 0.2498(9) 0.4570(15) 0.2061(16) 0.097(6) Uani 1 1 d . U . . .
H9A H 0.265103 0.456679 0.159660 0.145 Uiso 1 1 calc R U . . .
H9B H 0.229217 0.511452 0.196510 0.145 Uiso 1 1 calc R U . . .
H9C H 0.220761 0.409918 0.183539 0.145 Uiso 1 1 calc R U . . .
C33 C 0.1276(11) 0.8132(17) 0.282(2) 0.121(7) Uani 1 1 d . U . . .
H33A H 0.148406 0.815312 0.244522 0.182 Uiso 1 1 calc R U . . .
H33B H 0.147860 0.852273 0.345563 0.182 Uiso 1 1 calc R U . . .
H33C H 0.084854 0.830480 0.228545 0.182 Uiso 1 1 calc R U . . .
C17 C 0.1230(9) 0.7240(17) 0.4170(17) 0.125(7) Uani 1 1 d . U . . .
H17A H 0.093118 0.767821 0.402421 0.187 Uiso 1 1 calc R U . . .
H17B H 0.162449 0.737060 0.487121 0.187 Uiso 1 1 calc R U . . .
H17C H 0.108762 0.667963 0.422790 0.187 Uiso 1 1 calc R U . . .
C35 C 0.6240(16) 0.973(2) 0.905(3) 0.115(9) Uani 0.73(2) 1 d . U P A 1
H35A H 0.657173 0.930850 0.935988 0.172 Uiso 0.73(2) 1 calc R U P A 1
H35B H 0.634128 1.015655 0.961885 0.172 Uiso 0.73(2) 1 calc R U P A 1
H35C H 0.618638 1.000802 0.840127 0.172 Uiso 0.73(2) 1 calc R U P A 1
C37 C 0.523(2) 0.410(3) 0.840(4) 0.111(11) Uani 0.48(2) 1 d D U P D 1
H37A H 0.484824 0.442813 0.796383 0.167 Uiso 0.48(2) 1 calc R U P D 1
H37B H 0.526189 0.381800 0.902307 0.167 Uiso 0.48(2) 1 calc R U P D 1
H37C H 0.523656 0.367552 0.791763 0.167 Uiso 0.48(2) 1 calc R U P D 1
C19 C 0.1841(7) 0.6625(10) 0.3493(15) 0.086(3) Uani 1 1 d . U . . .
H19 H 0.219936 0.659266 0.429467 0.103 Uiso 1 1 calc R U . . .
C39 C 0.3349(14) 1.0321(19) 0.378(4) 0.076(7) Uani 0.69(2) 1 d D U P B 1
H39A H 0.359875 1.039201 0.459623 0.115 Uiso 0.69(2) 1 calc R U P B 1
H39B H 0.303522 1.076735 0.343083 0.115 Uiso 0.69(2) 1 calc R U P B 1
H39C H 0.360965 1.036629 0.351839 0.115 Uiso 0.69(2) 1 calc R U P B 1
C5 C 0.3531(7) 0.5114(11) 0.3666(17) 0.073(4) Uani 1 1 d . U . . .
C41 C 0.5125(16) 0.983(2) 0.828(3) 0.129(11) Uani 0.73(2) 1 d . U P A 1
H41A H 0.495269 1.000201 0.750783 0.193 Uiso 0.73(2) 1 calc R U P A 1
H41B H 0.524816 1.034101 0.875038 0.193 Uiso 0.73(2) 1 calc R U P A 1
H41C H 0.481735 0.951453 0.830097 0.193 Uiso 0.73(2) 1 calc R U P A 1
C43 C 0.5922(18) 0.511(2) 0.988(3) 0.081(8) Uani 0.48(2) 1 d D U P D 1
H43A H 0.627249 0.548335 1.012936 0.121 Uiso 0.48(2) 1 calc R U P D 1
H43B H 0.603542 0.468213 1.045602 0.121 Uiso 0.48(2) 1 calc R U P D 1
H43C H 0.558062 0.545429 0.974690 0.121 Uiso 0.48(2) 1 calc R U P D 1
C45 C 0.2801(13) 0.9223(19) 0.411(3) 0.086(7) Uani 0.69(2) 1 d D U P B 1
H45A H 0.263432 0.864103 0.393184 0.129 Uiso 0.69(2) 1 calc R U P B 1
H45B H 0.247686 0.962832 0.392667 0.129 Uiso 0.69(2) 1 calc R U P B 1
H45C H 0.313110 0.926087 0.490967 0.129 Uiso 0.69(2) 1 calc R U P B 1
C24A C 0.3030(17) 0.949(2) 0.304(4) 0.083(8) Uani 0.31(2) 1 d D U P B 2
C45A C 0.323(3) 1.022(4) 0.378(7) 0.080(14) Uani 0.31(2) 1 d D U P B 2
H45D H 0.316168 1.010489 0.435674 0.120 Uiso 0.31(2) 1 calc R U P B 2
H45E H 0.298773 1.072355 0.334395 0.120 Uiso 0.31(2) 1 calc R U P B 2
H45F H 0.366047 1.032782 0.412502 0.120 Uiso 0.31(2) 1 calc R U P B 2
C39A C 0.287(2) 0.973(3) 0.187(3) 0.088(12) Uani 0.31(2) 1 d D U P B 2
H39D H 0.323920 0.972138 0.189380 0.132 Uiso 0.31(2) 1 calc R U P B 2
H39E H 0.268661 1.030093 0.166567 0.132 Uiso 0.31(2) 1 calc R U P B 2
H39F H 0.257444 0.931310 0.131848 0.132 Uiso 0.31(2) 1 calc R U P B 2
C44A C 0.2504(18) 0.908(3) 0.294(5) 0.088(10) Uani 0.31(2) 1 d D U P B 2
H44D H 0.230541 0.867692 0.231504 0.132 Uiso 0.31(2) 1 calc R U P B 2
H44E H 0.220988 0.951619 0.282028 0.132 Uiso 0.31(2) 1 calc R U P B 2
H44F H 0.264867 0.876716 0.363657 0.132 Uiso 0.31(2) 1 calc R U P B 2
C13A C 0.399(4) 0.621(4) 0.816(6) 0.087(13) Uani 0.159(16) 1 d D U P C 2
H13D H 0.378572 0.627496 0.853291 0.131 Uiso 0.159(16) 1 calc R U P C 2
H13E H 0.388943 0.565502 0.778989 0.131 Uiso 0.159(16) 1 calc R U P C 2
H13F H 0.443295 0.625717 0.871257 0.131 Uiso 0.159(16) 1 calc R U P C 2
C15A C 0.383(4) 0.781(3) 0.782(6) 0.074(10) Uani 0.159(16) 1 d D U P C 2
H15D H 0.364327 0.777094 0.823194 0.111 Uiso 0.159(16) 1 calc R U P C 2
H15E H 0.426199 0.795624 0.834188 0.111 Uiso 0.159(16) 1 calc R U P C 2
H15F H 0.361922 0.824406 0.724081 0.111 Uiso 0.159(16) 1 calc R U P C 2
C34A C 0.3085(15) 0.679(5) 0.634(4) 0.077(10) Uani 0.159(16) 1 d D U P C 2
H34D H 0.285353 0.678055 0.666588 0.115 Uiso 0.159(16) 1 calc R U P C 2
H34E H 0.293557 0.725233 0.579364 0.115 Uiso 0.159(16) 1 calc R U P C 2
H34F H 0.303231 0.624073 0.596894 0.115 Uiso 0.159(16) 1 calc R U P C 2
C35A C 0.562(3) 1.015(3) 0.813(5) 0.120(15) Uani 0.27(2) 1 d D U P A 2
H35D H 0.597965 1.049604 0.865770 0.180 Uiso 0.27(2) 1 calc R U P A 2
H35E H 0.524979 1.045325 0.793123 0.180 Uiso 0.27(2) 1 calc R U P A 2
H35F H 0.560361 1.004016 0.746032 0.180 Uiso 0.27(2) 1 calc R U P A 2
C41A C 0.5086(19) 0.929(4) 0.870(5) 0.088(10) Uani 0.27(2) 1 d D U P A 2
H41D H 0.472002 0.935801 0.793603 0.131 Uiso 0.27(2) 1 calc R U P A 2
H41E H 0.511297 0.977169 0.915930 0.131 Uiso 0.27(2) 1 calc R U P A 2
H41F H 0.506155 0.875471 0.901621 0.131 Uiso 0.27(2) 1 calc R U P A 2
C22A C 0.6272(19) 0.929(4) 0.987(3) 0.104(13) Uani 0.27(2) 1 d D U P A 2
H22D H 0.661088 0.921326 0.979771 0.157 Uiso 0.27(2) 1 calc R U P A 2
H22E H 0.627555 0.881828 1.031437 0.157 Uiso 0.27(2) 1 calc R U P A 2
H22F H 0.631918 0.983291 1.023862 0.157 Uiso 0.27(2) 1 calc R U P A 2
C43A C 0.6427(16) 0.438(2) 0.942(4) 0.110(11) Uani 0.52(2) 1 d D U P D 2
H43D H 0.659803 0.436651 0.898296 0.165 Uiso 0.52(2) 1 calc R U P D 2
H43E H 0.650962 0.383378 0.981021 0.165 Uiso 0.52(2) 1 calc R U P D 2
H43F H 0.661516 0.484521 0.996395 0.165 Uiso 0.52(2) 1 calc R U P D 2
C23A C 0.5751(17) 0.452(2) 0.865(3) 0.089(6) Uani 0.52(2) 1 d D U P D 2
C37A C 0.5462(19) 0.470(2) 0.919(3) 0.112(10) Uani 0.52(2) 1 d D U P D 2
H37D H 0.562777 0.522702 0.962216 0.169 Uiso 0.52(2) 1 calc R U P D 2
H37E H 0.553739 0.422452 0.969588 0.169 Uiso 0.52(2) 1 calc R U P D 2
H37F H 0.502070 0.476028 0.862940 0.169 Uiso 0.52(2) 1 calc R U P D 2
C29A C 0.5445(14) 0.3644(18) 0.796(3) 0.077(7) Uani 0.52(2) 1 d D U P D 2
H29D H 0.500431 0.372842 0.741647 0.115 Uiso 0.52(2) 1 calc R U P D 2
H29E H 0.551693 0.318678 0.848066 0.115 Uiso 0.52(2) 1 calc R U P D 2
H29F H 0.562772 0.348700 0.756945 0.115 Uiso 0.52(2) 1 calc R U P D 2

loop_
_atom_site_aniso_label
_atom_site_aniso_U_11
_atom_site_aniso_U_22
_atom_site_aniso_U_33
_atom_site_aniso_U_23
_atom_site_aniso_U_13
_atom_site_aniso_U_12
Eu1 0.0420(3) 0.0613(4) 0.0789(4) 0.0089(6) 0.0341(3) 0.0041(6)
Ti1 0.0427(14) 0.0498(18) 0.0755(19) 0.0017(13) 0.0332(14) -0.0027(12)
Ti2 0.0424(14) 0.0502(17) 0.0733(18) 0.0004(13) 0.0365(13) 0.0028(11)
O1 0.068(6) 0.066(6) 0.099(7) 0.003(5) 0.060(5) 0.004(5)
O4 0.051(6) 0.086(8) 0.086(7) -0.020(6) 0.026(5) -0.010(5)
O6 0.058(6) 0.063(7) 0.084(7) 0.002(5) 0.031(5) 0.003(5)
O8 0.062(6) 0.062(6) 0.089(7) 0.008(5) 0.046(5) 0.007(5)
O10 0.065(7) 0.056(8) 0.102(8) 0.000 0.053(6) 0.000
O12 0.046(3) 0.049(3) 0.079(4) 0.014(5) 0.031(3) 0.004(5)
O14 0.054(5) 0.052(6) 0.093(7) 0.008(5) 0.031(5) 0.003(4)
O7 0.046(3) 0.047(3) 0.078(4) -0.006(5) 0.033(3) -0.001(5)
C1 0.052(6) 0.059(7) 0.097(7) 0.012(6) 0.033(6) 0.007(5)
O2 0.047(5) 0.056(6) 0.096(7) 0.000(5) 0.031(5) -0.010(4)
C4 0.086(11) 0.067(10) 0.133(15) -0.013(10) 0.051(11) -0.026(9)
O9 0.068(6) 0.065(6) 0.073(6) -0.005(5) 0.042(5) -0.001(5)
N1 0.039(3) 0.066(4) 0.075(4) 0.004(6) 0.029(3) 0.007(5)
O5 0.066(6) 0.057(6) 0.097(7) 0.003(5) 0.057(5) -0.002(5)
N3 0.057(4) 0.071(5) 0.080(5) 0.000(7) 0.041(4) -0.002(6)
O11 0.051(5) 0.064(7) 0.092(7) 0.006(5) 0.034(5) -0.002(5)
O3 0.072(7) 0.058(7) 0.100(8) 0.000 0.067(6) 0.000
C6 0.056(6) 0.074(7) 0.086(7) -0.018(6) 0.036(5) -0.007(6)
C8 0.042(4) 0.062(5) 0.079(5) 0.001(6) 0.027(4) 0.011(6)
C10 0.053(4) 0.060(5) 0.079(5) 0.001(7) 0.035(4) 0.006(6)
O13 0.051(5) 0.078(7) 0.100(8) 0.011(6) 0.036(5) -0.006(5)
C12 0.045(4) 0.067(6) 0.081(6) 0.000(7) 0.026(4) 0.000(7)
C14 0.061(5) 0.064(5) 0.080(6) 0.004(8) 0.029(5) 0.003(7)
C16 0.064(5) 0.069(5) 0.091(5) 0.005(7) 0.054(4) 0.001(7)
C18 0.094(7) 0.091(7) 0.079(6) -0.009(8) 0.055(5) -0.003(9)
C20 0.071(6) 0.096(7) 0.090(6) 0.001(9) 0.050(5) -0.002(8)
C22 0.076(12) 0.107(14) 0.098(12) -0.036(11) 0.047(10) 0.002(11)
C24 0.054(7) 0.067(8) 0.097(9) 0.016(8) 0.041(7) 0.011(7)
C26 0.070(5) 0.077(6) 0.092(6) 0.004(8) 0.056(5) 0.000(7)
C28 0.061(7) 0.111(9) 0.120(9) 0.006(8) 0.056(7) -0.004(7)
C30 0.047(4) 0.079(7) 0.080(6) -0.001(7) 0.034(4) 0.002(6)
C32 0.080(8) 0.093(9) 0.100(8) -0.035(7) 0.040(7) 0.008(7)
C34 0.077(10) 0.087(12) 0.120(12) 0.006(10) 0.065(9) -0.005(9)
C36 0.053(6) 0.067(7) 0.095(7) 0.013(6) 0.036(5) 0.002(5)
C38 0.089(6) 0.080(6) 0.074(6) -0.010(8) 0.043(5) 0.000(9)
C40 0.043(4) 0.077(7) 0.089(6) -0.004(6) 0.034(4) 0.000(5)
C42 0.059(7) 0.067(8) 0.105(9) 0.000(7) 0.034(7) -0.017(6)
C44 0.065(11) 0.089(13) 0.106(14) 0.013(11) 0.026(11) 0.026(10)
C11 0.051(5) 0.084(8) 0.084(6) -0.002(5) 0.040(4) 0.000(5)
C23 0.070(8) 0.073(9) 0.094(10) 0.014(8) 0.040(8) -0.003(8)
C3 0.044(5) 0.093(9) 0.104(7) 0.003(6) 0.039(5) -0.002(5)
C25 0.064(9) 0.085(12) 0.119(13) 0.001(10) 0.041(9) -0.015(9)
C13 0.091(9) 0.114(11) 0.091(9) -0.006(13) 0.057(8) -0.005(13)
C7 0.057(6) 0.108(8) 0.119(8) -0.001(6) 0.055(6) -0.004(5)
C29 0.089(15) 0.066(16) 0.099(16) -0.007(14) 0.035(13) 0.011(13)
C15 0.079(10) 0.088(11) 0.123(12) 0.007(11) 0.075(9) 0.014(9)
C31 0.070(6) 0.116(9) 0.115(8) -0.009(7) 0.064(6) -0.003(6)
C9 0.073(10) 0.101(13) 0.080(10) -0.015(9) 0.024(8) -0.029(9)
C33 0.078(11) 0.137(16) 0.156(16) -0.032(14) 0.072(12) -0.003(11)
C17 0.084(10) 0.17(2) 0.136(13) -0.023(12) 0.075(10) -0.001(11)
C35 0.121(15) 0.075(13) 0.097(14) -0.021(11) 0.034(12) -0.015(12)
C37 0.099(14) 0.088(14) 0.102(14) 0.020(13) 0.033(13) -0.017(13)
C19 0.060(5) 0.105(8) 0.102(7) 0.000(6) 0.053(5) -0.003(5)
C39 0.058(12) 0.065(11) 0.103(12) 0.012(10) 0.045(10) 0.015(9)
C5 0.043(5) 0.057(7) 0.101(8) -0.004(6) 0.032(5) -0.008(5)
C41 0.107(14) 0.117(16) 0.107(15) -0.039(13) 0.030(12) 0.040(13)
C43 0.078(14) 0.082(15) 0.084(14) 0.013(12) 0.048(11) 0.006(12)
C45 0.066(12) 0.083(14) 0.118(15) 0.014(12) 0.058(11) 0.022(10)
C24A 0.056(9) 0.068(9) 0.101(10) 0.011(9) 0.033(9) 0.012(8)
C45A 0.056(17) 0.072(16) 0.103(16) 0.008(15) 0.042(15) 0.012(14)
C39A 0.063(17) 0.077(18) 0.084(18) 0.011(16) 0.020(15) 0.022(15)
C44A 0.058(12) 0.078(14) 0.114(15) 0.017(14) 0.042(12) 0.021(12)
C13A 0.080(16) 0.099(17) 0.100(17) 0.001(17) 0.063(15) -0.003(17)
C15A 0.078(16) 0.096(17) 0.094(16) 0.002(16) 0.076(13) 0.002(16)
C34A 0.073(15) 0.089(17) 0.106(16) 0.013(16) 0.072(13) 0.003(16)
C35A 0.109(18) 0.093(18) 0.103(17) -0.029(16) 0.030(17) 0.001(17)
C41A 0.076(15) 0.098(18) 0.095(16) -0.036(15) 0.053(13) 0.006(15)
C22A 0.097(17) 0.099(18) 0.096(16) -0.027(16) 0.044(16) -0.005(16)
C43A 0.086(15) 0.073(16) 0.106(17) 0.019(14) 0.018(13) -0.008(13)
C23A 0.073(8) 0.075(9) 0.097(9) 0.016(8) 0.037(8) -0.003(8)
C37A 0.107(14) 0.092(14) 0.097(14) 0.021(12) 0.036(12) -0.002(13)
C29A 0.074(12) 0.066(13) 0.093(13) 0.008(11) 0.051(10) -0.002(10)

loop_
_atom_type_symbol
_atom_type_description
_atom_type_scat_dispersion_real
_atom_type_scat_dispersion_imag
_atom_type_scat_source
C C 0.0181 0.0091 'International Tables Vol C Tables 4.2.6.8 and 6.1.1.4'
H H 0.0000 0.0000 'International Tables Vol C Tables 4.2.6.8 and 6.1.1.4'
Eu Eu -8.9294 11.1857 'International Tables Vol C Tables 4.2.6.8 and 6.1.1.4'
N N 0.0311 0.0180 'International Tables Vol C Tables 4.2.6.8 and 6.1.1.4'
O O 0.0492 0.0322 'International Tables Vol C Tables 4.2.6.8 and 6.1.1.4'
Ti Ti 0.2191 1.8069 'International Tables Vol C Tables 4.2.6.8 and 6.1.1.4'

loop_
_geom_angle_atom_site_label_1
_geom_angle_atom_site_label_2
_geom_angle_atom_site_label_3
_geom_angle
_geom_angle_site_symmetry_1
_geom_angle_site_symmetry_3
_geom_angle_publ_flag
Ti1 Eu1 Ti1 54.37(9) 2_656 . ?
Ti1 Eu1 Ti2 73.15(6) 2_656 . ?
Ti2 Eu1 Ti1 44.68(4) 2_656 2_656 ?
Ti2 Eu1 Ti1 44.14(4) . . ?
Ti2 Eu1 Ti1 72.91(6) 2_656 . ?
Ti2 Eu1 Ti2 55.08(8) 2_656 . ?
O4 Eu1 Ti1 94.5(3) 2_656 2_656 ?
O4 Eu1 Ti1 136.6(3) 2_656 . ?
O4 Eu1 Ti2 102.9(3) 2_656 . ?
O4 Eu1 Ti2 63.9(3) 2_656 2_656 ?
O4 Eu1 O12 128.5(4) 2_656 . ?
O4 Eu1 N1 117.2(4) 2_656 . ?
O4 Eu1 N3 72.5(4) 2_656 . ?
O4 Eu1 O11 155.1(5) 2_656 . ?
O4 Eu1 O13 85.7(3) 2_656 2_656 ?
O6 Eu1 Ti1 100.2(3) . . ?
O6 Eu1 Ti1 126.3(3) . 2_656 ?
O6 Eu1 Ti2 85.2(3) . 2_656 ?
O6 Eu1 Ti2 60.2(3) . . ?
O6 Eu1 O4 73.0(5) . 2_656 ?
O6 Eu1 O12 75.7(4) . . ?
O6 Eu1 N1 68.7(5) . . ?
O6 Eu1 N3 92.5(5) . . ?
O6 Eu1 O11 128.2(3) . . ?
O6 Eu1 O13 156.5(5) . 2_656 ?
O12 Eu1 Ti1 24.6(3) . . ?
O12 Eu1 Ti1 72.88(19) . 2_656 ?
O12 Eu1 Ti2 73.69(19) . 2_656 ?
O12 Eu1 Ti2 25.7(3) . . ?
O12 Eu1 N1 86.9(2) . . ?
O12 Eu1 N3 148.6(2) . . ?
O12 Eu1 O11 74.4(4) . . ?
O12 Eu1 O13 126.7(4) . 2_656 ?
O7 Eu1 Ti1 24.3(3) 2_656 2_656 ?
O7 Eu1 Ti1 70.8(2) 2_656 . ?
O7 Eu1 Ti2 24.5(3) 2_656 2_656 ?
O7 Eu1 Ti2 71.4(2) 2_656 . ?
O7 Eu1 O4 71.7(4) 2_656 2_656 ?
O7 Eu1 O6 109.6(4) 2_656 . ?
O7 Eu1 O12 81.9(2) 2_656 . ?
O7 Eu1 N1 168.7(3) 2_656 . ?
O7 Eu1 N3 129.4(3) 2_656 . ?
O7 Eu1 O11 106.7(4) 2_656 . ?
O7 Eu1 O13 71.5(4) 2_656 2_656 ?
N1 Eu1 Ti1 98.3(2) . . ?
N1 Eu1 Ti1 148.3(3) . 2_656 ?
N1 Eu1 Ti2 150.8(3) . 2_656 ?
N1 Eu1 Ti2 98.9(2) . . ?
N3 Eu1 Ti1 134.2(3) . 2_656 ?
N3 Eu1 Ti1 150.6(4) . . ?
N3 Eu1 Ti2 151.9(4) . . ?
N3 Eu1 Ti2 135.1(3) . 2_656 ?
N3 Eu1 N1 61.7(3) . . ?
O11 Eu1 Ti1 59.5(3) . . ?
O11 Eu1 Ti1 82.5(3) . 2_656 ?
O11 Eu1 Ti2 124.2(3) . 2_656 ?
O11 Eu1 Ti2 99.9(3) . . ?
O11 Eu1 N1 68.4(4) . . ?
O11 Eu1 N3 91.8(5) . . ?
O11 Eu1 O13 70.7(4) . 2_656 ?
O13 Eu1 Ti1 102.1(3) 2_656 . ?
O13 Eu1 Ti1 63.9(3) 2_656 2_656 ?
O13 Eu1 Ti2 94.4(3) 2_656 2_656 ?
O13 Eu1 Ti2 136.7(3) 2_656 . ?
O13 Eu1 N1 114.8(4) 2_656 . ?
O13 Eu1 N3 71.3(4) 2_656 . ?
Eu1 Ti1 Eu1 106.55(7) 2_656 . ?
Ti2 Ti1 Eu1 67.35(11) . . ?
Ti2 Ti1 Eu1 67.48(10) . 2_656 ?
O10 Ti1 Eu1 71.5(3) . . ?
O10 Ti1 Eu1 73.1(3) . 2_656 ?
O10 Ti1 Ti2 109.5(5) . . ?
O10 Ti1 O12 99.9(5) . . ?
O10 Ti1 O14 90.5(5) . . ?
O10 Ti1 O7 98.5(4) . . ?
O10 Ti1 O2 91.5(5) . . ?
O10 Ti1 O5 168.7(6) . . ?
O12 Ti1 Eu1 31.7(3) . . ?
O12 Ti1 Eu1 102.5(3) . 2_656 ?
O12 Ti1 Ti2 42.0(3) . . ?
O12 Ti1 O14 168.3(5) . . ?
O12 Ti1 O2 92.4(5) . . ?
O12 Ti1 O5 89.4(4) . . ?
O14 Ti1 Eu1 160.0(4) . . ?
O14 Ti1 Eu1 75.4(3) . 2_656 ?
O14 Ti1 Ti2 129.2(4) . . ?
O14 Ti1 O5 80.8(5) . . ?
O7 Ti1 Eu1 30.5(3) . 2_656 ?
O7 Ti1 Eu1 99.8(3) . . ?
O7 Ti1 Ti2 41.0(3) . . ?
O7 Ti1 O12 81.9(5) . . ?
O7 Ti1 O14 91.5(4) . . ?
O7 Ti1 O2 169.2(4) . . ?
O7 Ti1 O5 89.0(4) . . ?
O2 Ti1 Eu1 79.5(4) . . ?
O2 Ti1 Eu1 160.0(4) . 2_656 ?
O2 Ti1 Ti2 131.2(4) . . ?
O2 Ti1 O14 92.5(5) . . ?
O2 Ti1 O5 81.8(5) . . ?
O5 Ti1 Eu1 111.3(4) . 2_656 ?
O5 Ti1 Eu1 115.6(3) . . ?
O5 Ti1 Ti2 81.7(3) . . ?
Eu1 Ti2 Eu1 107.38(7) 2_656 . ?
Ti1 Ti2 Eu1 68.50(11) . . ?
Ti1 Ti2 Eu1 67.84(10) . 2_656 ?
O1 Ti2 Eu1 112.1(4) . 2_656 ?
O1 Ti2 Eu1 115.5(4) . . ?
O1 Ti2 Ti1 81.8(3) . . ?
O8 Ti2 Eu1 79.1(4) . . ?
O8 Ti2 Eu1 157.6(3) . 2_656 ?
O8 Ti2 Ti1 133.0(4) . . ?
O8 Ti2 O1 82.6(5) . . ?
O12 Ti2 Eu1 102.6(3) . 2_656 ?
O12 Ti2 Eu1 32.9(2) . . ?
O12 Ti2 Ti1 41.6(3) . . ?
O12 Ti2 O1 89.0(4) . . ?
O12 Ti2 O8 94.2(5) . . ?
O12 Ti2 O9 167.8(4) . . ?
O7 Ti2 Eu1 100.8(3) . . ?
O7 Ti2 Eu1 30.8(3) . 2_656 ?
O7 Ti2 Ti1 41.0(3) . . ?
O7 Ti2 O1 89.6(4) . . ?
O7 Ti2 O8 171.2(4) . . ?
O7 Ti2 O12 81.6(4) . . ?
O7 Ti2 O9 90.6(4) . . ?
O9 Ti2 Eu1 74.2(3) . 2_656 ?
O9 Ti2 Eu1 159.3(3) . . ?
O9 Ti2 Ti1 128.5(4) . . ?
O9 Ti2 O1 81.5(5) . . ?
O9 Ti2 O8 92.2(5) . . ?
O3 Ti2 Eu1 69.7(3) . . ?
O3 Ti2 Eu1 70.6(3) . 2_656 ?
O3 Ti2 Ti1 106.2(5) . . ?
O3 Ti2 O1 171.9(6) . . ?
O3 Ti2 O8 92.6(5) . . ?
O3 Ti2 O12 97.9(4) . . ?
O3 Ti2 O7 95.6(4) . . ?
O3 Ti2 O9 92.1(5) . . ?
C16 O1 Ti2 125.0(10) . . ?
C6 O4 Eu1 134.4(12) . 2_656 ?
C1 O6 Eu1 144.0(12) . . ?
C1 O8 Ti2 128.0(12) . . ?
Ti1 O10 Ti1 141.5(10) . 2_656 ?
Ti1 O12 Eu1 123.7(5) . . ?
Ti1 O12 Ti2 96.4(3) . . ?
Ti2 O12 Eu1 121.4(5) . . ?
C36 O14 Ti1 133.7(11) . . ?
Ti1 O7 Eu1 125.2(5) . 2_656 ?
Ti2 O7 Eu1 124.7(5) . 2_656 ?
Ti2 O7 Ti1 98.0(3) . . ?
O6 C1 O8 125.7(16) . . ?
O6 C1 C24 129.0(18) . . ?
O6 C1 C24A 111(2) . . ?
O8 C1 C24 105.0(17) . . ?
O8 C1 C24A 123(2) . . ?
C5 O2 Ti1 130.0(11) . . ?
H4A C4 H4B 109.5 . . ?
H4A C4 H4C 109.5 . . ?
H4B C4 H4C 109.5 . . ?
C42 C4 H4A 109.5 . . ?
C42 C4 H4B 109.5 . . ?
C42 C4 H4C 109.5 . . ?
C6 O9 Ti2 135.3(12) . . ?
C8 N1 Eu1 119.8(7) . . ?
C30 N1 Eu1 121.0(6) . . ?
C30 N1 C8 119.2(9) . . ?
C16 O5 Ti1 125.8(10) . . ?
C10 N3 Eu1 123.6(7) . . ?
C10 N3 C20 118.2(10) . . ?
C20 N3 Eu1 118.2(7) . . ?
C5 O11 Eu1 141.9(12) . . ?
Ti2 O3 Ti2 147.2(9) . 2_656 ?
O4 C6 C32 119.4(16) . . ?
O9 C6 O4 124.5(16) . . ?
O9 C6 C32 116.1(16) . . ?
N1 C8 C10 118.0(9) . . ?
N1 C8 C12 119.8(10) . . ?
C12 C8 C10 122.1(10) . . ?
N3 C10 C8 116.8(9) . . ?
N3 C10 C14 121.1(11) . . ?
C14 C10 C8 122.0(10) . . ?
C36 O13 Eu1 134.2(12) . 2_656 ?
C8 C12 H12 119.3 . . ?
C40 C12 C8 121.3(11) . . ?
C40 C12 H12 119.3 . . ?
C10 C14 H14 120.3 . . ?
C38 C14 C10 119.5(11) . . ?
C38 C14 H14 120.3 . . ?
O1 C16 C26 116.4(18) . . ?
O5 C16 O1 125.5(9) . . ?
O5 C16 C26 118.2(18) . . ?
C20 C18 H18 121.1 . . ?
C20 C18 C38 117.8(12) . . ?
C38 C18 H18 121.1 . . ?
N3 C20 C18 123.9(12) . . ?
N3 C20 H20 118.0 . . ?
C18 C20 H20 118.0 . . ?
H22A C22 H22B 109.5 . . ?
H22A C22 H22C 109.5 . . ?
H22B C22 H22C 109.5 . . ?
C32 C22 H22A 109.5 . . ?
C32 C22 H22B 109.5 . . ?
C32 C22 H22C 109.5 . . ?
C44 C24 C1 103.3(19) . . ?
C44 C24 C39 112(3) . . ?
C39 C24 C1 107(2) . . ?
C45 C24 C1 113(2) . . ?
C45 C24 C44 110(2) . . ?
C45 C24 C39 112(3) . . ?
C16 C26 C34 110.4(18) . . ?
C16 C26 C13A 116(4) . . ?
C16 C26 C15A 113(3) . . ?
C16 C26 C34A 102(3) . . ?
C13 C26 C16 103.9(10) . . ?
C13 C26 C34 107(2) . . ?
C15 C26 C16 111.5(16) . . ?
C15 C26 C34 109.9(12) . . ?
C15 C26 C13 114(2) . . ?
C13A C26 C15A 109(3) . . ?
C13A C26 C34A 109(3) . . ?
C34A C26 C15A 107(3) . . ?
H28A C28 H28B 111.6 . . ?
C7 C28 H28A 114.5 . . ?
C7 C28 H28B 114.5 . . ?
C19 C28 H28A 114.5 . . ?
C19 C28 H28B 114.5 . . ?
C19 C28 C7 84.8(14) . . ?
N1 C30 H30 118.2 . . ?
N1 C30 C11 123.7(11) . . ?
C11 C30 H30 118.2 . . ?
C6 C32 C22 106.7(19) . . ?
C6 C32 C35A 105(3) . . ?
C6 C32 C41A 108(2) . . ?
C6 C32 C22A 118(3) . . ?
C35 C32 C6 105.2(18) . . ?
C35 C32 C22 104(2) . . ?
C41 C32 C6 114.3(19) . . ?
C41 C32 C22 109(2) . . ?
C41 C32 C35 116(3) . . ?
C41A C32 C35A 103(3) . . ?
C22A C32 C35A 107(3) . . ?
C22A C32 C41A 114(3) . . ?
C26 C34 H34A 109.5 . . ?
C26 C34 H34B 109.5 . . ?
C26 C34 H34C 109.5 . . ?
H34A C34 H34B 109.5 . . ?
H34A C34 H34C 109.5 . . ?
H34B C34 H34C 109.5 . . ?
O14 C36 C23 121.5(19) . . ?
O14 C36 C23A 115(2) . . ?
O13 C36 O14 125.0(17) . . ?
O13 C36 C23 113.4(19) . . ?
O13 C36 C23A 119(2) . . ?
C14 C38 C18 119.5(12) . . ?
C14 C38 H38 120.3 . . ?
C18 C38 H38 120.3 . . ?
C12 C40 C11 117.4(10) . . ?
C12 C40 C3 124.0(11) . . ?
C11 C40 C3 118.6(12) . . ?
C4 C42 C25 110.1(18) . . ?
C4 C42 C9 110.8(18) . . ?
C9 C42 C25 108.4(17) . . ?
C5 C42 C4 106.5(15) . . ?
C5 C42 C25 108.3(17) . . ?
C5 C42 C9 112.7(16) . . ?
C24 C44 H44A 109.5 . . ?
C24 C44 H44B 109.5 . . ?
C24 C44 H44C 109.5 . . ?
H44A C44 H44B 109.5 . . ?
H44A C44 H44C 109.5 . . ?
H44B C44 H44C 109.5 . . ?
C30 C11 C40 118.4(12) . . ?
C30 C11 C19 125.2(12) . . ?
C40 C11 C19 116.4(11) . . ?
C36 C23 C29 107(3) . . ?
C37 C23 C36 109(3) . . ?
C37 C23 C29 106(3) . . ?
C37 C23 C43 114(4) . . ?
C43 C23 C36 113(3) . . ?
C43 C23 C29 108(3) . . ?
C40 C3 H3A 109.5 . . ?
C40 C3 H3B 109.5 . . ?
H3A C3 H3B 108.1 . . ?
C7 C3 C40 110.6(12) . . ?
C7 C3 H3A 109.5 . . ?
C7 C3 H3B 109.5 . . ?
C42 C25 H25A 109.5 . . ?
C42 C25 H25B 109.5 . . ?
C42 C25 H25C 109.5 . . ?
H25A C25 H25B 109.5 . . ?
H25A C25 H25C 109.5 . . ?
H25B C25 H25C 109.5 . . ?
C26 C13 H13A 109.5 . . ?
C26 C13 H13B 109.5 . . ?
C26 C13 H13C 109.5 . . ?
H13A C13 H13B 109.5 . . ?
H13A C13 H13C 109.5 . . ?
H13B C13 H13C 109.5 . . ?
C28 C7 H7 114.6 . . ?
C3 C7 C28 110.3(14) . . ?
C3 C7 H7 114.6 . . ?
C3 C7 C31 112.7(13) . . ?
C31 C7 C28 86.8(13) . . ?
C31 C7 H7 114.6 . . ?
C23 C29 H29A 109.5 . . ?
C23 C29 H29B 109.5 . . ?
C23 C29 H29C 109.5 . . ?
H29A C29 H29B 109.5 . . ?
H29A C29 H29C 109.5 . . ?
H29B C29 H29C 109.5 . . ?
C26 C15 H15A 109.5 . . ?
C26 C15 H15B 109.5 . . ?
C26 C15 H15C 109.5 . . ?
H15A C15 H15B 109.5 . . ?
H15A C15 H15C 109.5 . . ?
H15B C15 H15C 109.5 . . ?
C7 C31 C19 86.5(12) . . ?
C33 C31 C7 114.8(17) . . ?
C33 C31 C17 110.1(18) . . ?
C33 C31 C19 119.1(14) . . ?
C17 C31 C7 113.6(15) . . ?
C17 C31 C19 111.1(16) . . ?
C42 C9 H9A 109.5 . . ?
C42 C9 H9B 109.5 . . ?
C42 C9 H9C 109.5 . . ?
H9A C9 H9B 109.5 . . ?
H9A C9 H9C 109.5 . . ?
H9B C9 H9C 109.5 . . ?
C31 C33 H33A 109.5 . . ?
C31 C33 H33B 109.5 . . ?
C31 C33 H33C 109.5 . . ?
H33A C33 H33B 109.5 . . ?
H33A C33 H33C 109.5 . . ?
H33B C33 H33C 109.5 . . ?
C31 C17 H17A 109.5 . . ?
C31 C17 H17B 109.5 . . ?
C31 C17 H17C 109.5 . . ?
H17A C17 H17B 109.5 . . ?
H17A C17 H17C 109.5 . . ?
H17B C17 H17C 109.5 . . ?
C32 C35 H35A 109.5 . . ?
C32 C35 H35B 109.5 . . ?
C32 C35 H35C 109.5 . . ?
H35A C35 H35B 109.5 . . ?
H35A C35 H35C 109.5 . . ?
H35B C35 H35C 109.5 . . ?
C23 C37 H37A 109.5 . . ?
C23 C37 H37B 109.5 . . ?
C23 C37 H37C 109.5 . . ?
H37A C37 H37B 109.5 . . ?
H37A C37 H37C 109.5 . . ?
H37B C37 H37C 109.5 . . ?
C28 C19 H19 116.6 . . ?
C11 C19 C28 106.4(14) . . ?
C11 C19 C31 109.6(13) . . ?
C11 C19 H19 116.6 . . ?
C31 C19 C28 87.0(12) . . ?
C31 C19 H19 116.6 . . ?
C24 C39 H39A 109.5 . . ?
C24 C39 H39B 109.5 . . ?
C24 C39 H39C 109.5 . . ?
H39A C39 H39B 109.5 . . ?
H39A C39 H39C 109.5 . . ?
H39B C39 H39C 109.5 . . ?
O2 C5 C42 116.1(17) . . ?
O11 C5 O2 123.5(15) . . ?
O11 C5 C42 120.3(17) . . ?
C32 C41 H41A 109.5 . . ?
C32 C41 H41B 109.5 . . ?
C32 C41 H41C 109.5 . . ?
H41A C41 H41B 109.5 . . ?
H41A C41 H41C 109.5 . . ?
H41B C41 H41C 109.5 . . ?
C23 C43 H43A 109.5 . . ?
C23 C43 H43B 109.5 . . ?
C23 C43 H43C 109.5 . . ?
H43A C43 H43B 109.5 . . ?
H43A C43 H43C 109.5 . . ?
H43B C43 H43C 109.5 . . ?
C24 C45 H45A 109.5 . . ?
C24 C45 H45B 109.5 . . ?
C24 C45 H45C 109.5 . . ?
H45A C45 H45B 109.5 . . ?
H45A C45 H45C 109.5 . . ?
H45B C45 H45C 109.5 . . ?
C45A C24A C1 109(3) . . ?
C45A C24A C39A 113(4) . . ?
C45A C24A C44A 109(4) . . ?
C39A C24A C1 113(3) . . ?
C44A C24A C1 101(2) . . ?
C44A C24A C39A 111(4) . . ?
C24A C45A H45D 109.5 . . ?
C24A C45A H45E 109.5 . . ?
C24A C45A H45F 109.5 . . ?
H45D C45A H45E 109.5 . . ?
H45D C45A H45F 109.5 . . ?
H45E C45A H45F 109.5 . . ?
C24A C39A H39D 109.5 . . ?
C24A C39A H39E 109.5 . . ?
C24A C39A H39F 109.5 . . ?
H39D C39A H39E 109.5 . . ?
H39D C39A H39F 109.5 . . ?
H39E C39A H39F 109.5 . . ?
C24A C44A H44D 109.5 . . ?
C24A C44A H44E 109.5 . . ?
C24A C44A H44F 109.5 . . ?
H44D C44A H44E 109.5 . . ?
H44D C44A H44F 109.5 . . ?
H44E C44A H44F 109.5 . . ?
C26 C13A H13D 109.5 . . ?
C26 C13A H13E 109.5 . . ?
C26 C13A H13F 109.5 . . ?
H13D C13A H13E 109.5 . . ?
H13D C13A H13F 109.5 . . ?
H13E C13A H13F 109.5 . . ?
C26 C15A H15D 109.5 . . ?
C26 C15A H15E 109.5 . . ?
C26 C15A H15F 109.5 . . ?
H15D C15A H15E 109.5 . . ?
H15D C15A H15F 109.5 . . ?
H15E C15A H15F 109.5 . . ?
C26 C34A H34D 109.5 . . ?
C26 C34A H34E 109.5 . . ?
C26 C34A H34F 109.5 . . ?
H34D C34A H34E 109.5 . . ?
H34D C34A H34F 109.5 . . ?
H34E C34A H34F 109.5 . . ?
C32 C35A H35D 109.5 . . ?
C32 C35A H35E 109.5 . . ?
C32 C35A H35F 109.5 . . ?
H35D C35A H35E 109.5 . . ?
H35D C35A H35F 109.5 . . ?
H35E C35A H35F 109.5 . . ?
C32 C41A H41D 109.5 . . ?
C32 C41A H41E 109.5 . . ?
C32 C41A H41F 109.5 . . ?
H41D C41A H41E 109.5 . . ?
H41D C41A H41F 109.5 . . ?
H41E C41A H41F 109.5 . . ?
C32 C22A H22D 109.5 . . ?
C32 C22A H22E 109.5 . . ?
C32 C22A H22F 109.5 . . ?
H22D C22A H22E 109.5 . . ?
H22D C22A H22F 109.5 . . ?
H22E C22A H22F 109.5 . . ?
H43D C43A H43E 109.5 . . ?
H43D C43A H43F 109.5 . . ?
H43E C43A H43F 109.5 . . ?
C23A C43A H43D 109.5 . . ?
C23A C43A H43E 109.5 . . ?
C23A C43A H43F 109.5 . . ?
C36 C23A C29A 113(3) . . ?
C43A C23A C36 112(3) . . ?
C43A C23A C29A 108(3) . . ?
C37A C23A C36 103(2) . . ?
C37A C23A C43A 115(4) . . ?
C37A C23A C29A 106(3) . . ?
C23A C37A H37D 109.5 . . ?
C23A C37A H37E 109.5 . . ?
C23A C37A H37F 109.5 . . ?
H37D C37A H37E 109.5 . . ?
H37D C37A H37F 109.5 . . ?
H37E C37A H37F 109.5 . . ?
C23A C29A H29D 109.5 . . ?
C23A C29A H29E 109.5 . . ?
C23A C29A H29F 109.5 . . ?
H29D C29A H29E 109.5 . . ?
H29D C29A H29F 109.5 . . ?
H29E C29A H29F 109.5 . . ?

loop_
_geom_bond_atom_site_label_1
_geom_bond_atom_site_label_2
_geom_bond_distance
_geom_bond_site_symmetry_2
_geom_bond_publ_flag
Eu1 Ti1 3.738(3) 2_656 ?
Eu1 Ti1 3.792(3) . ?
Eu1 Ti2 3.762(3) . ?
Eu1 Ti2 3.729(3) 2_656 ?
Eu1 O4 2.383(13) 2_656 ?
Eu1 O6 2.355(13) . ?
Eu1 O12 2.395(7) . ?
Eu1 O7 2.324(6) 2_656 ?
Eu1 N1 2.665(8) . ?
Eu1 N3 2.596(9) . ?
Eu1 O11 2.419(12) . ?
Eu1 O13 2.444(12) 2_656 ?
Ti1 Ti2 2.839(2) . ?
Ti1 O10 1.823(6) . ?
Ti1 O12 1.898(10) . ?
Ti1 O14 2.032(11) . ?
Ti1 O7 1.881(11) . ?
Ti1 O2 2.011(11) . ?
Ti1 O5 2.096(12) . ?
Ti2 O1 2.098(12) . ?
Ti2 O8 2.029(11) . ?
Ti2 O12 1.910(12) . ?
Ti2 O7 1.880(11) . ?
Ti2 O9 2.021(12) . ?
Ti2 O3 1.805(5) . ?
O1 C16 1.27(2) . ?
O4 C6 1.27(2) . ?
O6 C1 1.21(2) . ?
O8 C1 1.28(2) . ?
O14 C36 1.28(2) . ?
C1 C24 1.60(3) . ?
C1 C24A 1.60(3) . ?
O2 C5 1.28(2) . ?
C4 H4A 0.9800 . ?
C4 H4B 0.9800 . ?
C4 H4C 0.9800 . ?
C4 C42 1.52(3) . ?
O9 C6 1.23(2) . ?
N1 C8 1.361(13) . ?
N1 C30 1.323(15) . ?
O5 C16 1.25(2) . ?
N3 C10 1.345(13) . ?
N3 C20 1.352(15) . ?
O11 C5 1.25(2) . ?
C6 C32 1.54(3) . ?
C8 C10 1.453(16) . ?
C8 C12 1.407(14) . ?
C10 C14 1.396(16) . ?
O13 C36 1.25(2) . ?
C12 H12 0.9500 . ?
C12 C40 1.373(18) . ?
C14 H14 0.9500 . ?
C14 C38 1.377(18) . ?
C16 C26 1.534(15) . ?
C18 H18 0.9500 . ?
C18 C20 1.363(18) . ?
C18 C38 1.392(19) . ?
C20 H20 0.9500 . ?
C22 H22A 0.9800 . ?
C22 H22B 0.9800 . ?
C22 H22C 0.9800 . ?
C22 C32 1.62(4) . ?
C24 C44 1.48(3) . ?
C24 C39 1.56(4) . ?
C24 C45 1.44(4) . ?
C26 C34 1.54(3) . ?
C26 C13 1.52(2) . ?
C26 C15 1.50(3) . ?
C26 C13A 1.55(2) . ?
C26 C15A 1.55(2) . ?
C26 C34A 1.55(2) . ?
C28 H28A 0.9900 . ?
C28 H28B 0.9900 . ?
C28 C7 1.60(3) . ?
C28 C19 1.58(3) . ?
C30 H30 0.9500 . ?
C30 C11 1.386(16) . ?
C32 C35 1.50(4) . ?
C32 C41 1.47(3) . ?
C32 C35A 1.55(2) . ?
C32 C41A 1.55(2) . ?
C32 C22A 1.54(2) . ?
C34 H34A 0.9800 . ?
C34 H34B 0.9800 . ?
C34 H34C 0.9800 . ?
C36 C23 1.50(3) . ?
C36 C23A 1.51(3) . ?
C38 H38 0.9500 . ?
C40 C11 1.413(18) . ?
C40 C3 1.521(16) . ?
C42 C25 1.55(3) . ?
C42 C9 1.52(3) . ?
C42 C5 1.51(2) . ?
C44 H44A 0.9800 . ?
C44 H44B 0.9800 . ?
C44 H44C 0.9800 . ?
C11 C19 1.52(2) . ?
C23 C29 1.62(5) . ?
C23 C37 1.43(4) . ?
C23 C43 1.49(4) . ?
C3 H3A 0.9900 . ?
C3 H3B 0.9900 . ?
C3 C7 1.50(2) . ?
C25 H25A 0.9800 . ?
C25 H25B 0.9800 . ?
C25 H25C 0.9800 . ?
C13 H13A 0.9800 . ?
C13 H13B 0.9800 . ?
C13 H13C 0.9800 . ?
C7 H7 1.0000 . ?
C7 C31 1.56(2) . ?
C29 H29A 0.9800 . ?
C29 H29B 0.9800 . ?
C29 H29C 0.9800 . ?
C15 H15A 0.9800 . ?
C15 H15B 0.9800 . ?
C15 H15C 0.9800 . ?
C31 C33 1.52(3) . ?
C31 C17 1.52(2) . ?
C31 C19 1.57(2) . ?
C9 H9A 0.9800 . ?
C9 H9B 0.9800 . ?
C9 H9C 0.9800 . ?
C33 H33A 0.9800 . ?
C33 H33B 0.9800 . ?
C33 H33C 0.9800 . ?
C17 H17A 0.9800 . ?
C17 H17B 0.9800 . ?
C17 H17C 0.9800 . ?
C35 H35A 0.9800 . ?
C35 H35B 0.9800 . ?
C35 H35C 0.9800 . ?
C37 H37A 0.9800 . ?
C37 H37B 0.9800 . ?
C37 H37C 0.9800 . ?
C19 H19 1.0000 . ?
C39 H39A 0.9800 . ?
C39 H39B 0.9800 . ?
C39 H39C 0.9800 . ?
C41 H41A 0.9800 . ?
C41 H41B 0.9800 . ?
C41 H41C 0.9800 . ?
C43 H43A 0.9800 . ?
C43 H43B 0.9800 . ?
C43 H43C 0.9800 . ?
C45 H45A 0.9800 . ?
C45 H45B 0.9800 . ?
C45 H45C 0.9800 . ?
C24A C45A 1.45(5) . ?
C24A C39A 1.55(4) . ?
C24A C44A 1.48(4) . ?
C45A H45D 0.9800 . ?
C45A H45E 0.9800 . ?
C45A H45F 0.9800 . ?
C39A H39D 0.9800 . ?
C39A H39E 0.9800 . ?
C39A H39F 0.9800 . ?
C44A H44D 0.9800 . ?
C44A H44E 0.9800 . ?
C44A H44F 0.9800 . ?
C13A H13D 0.9800 . ?
C13A H13E 0.9800 . ?
C13A H13F 0.9800 . ?
C15A H15D 0.9800 . ?
C15A H15E 0.9800 . ?
C15A H15F 0.9800 . ?
C34A H34D 0.9800 . ?
C34A H34E 0.9800 . ?
C34A H34F 0.9800 . ?
C35A H35D 0.9800 . ?
C35A H35E 0.9800 . ?
C35A H35F 0.9800 . ?
C41A H41D 0.9800 . ?
C41A H41E 0.9800 . ?
C41A H41F 0.9800 . ?
C22A H22D 0.9800 . ?
C22A H22E 0.9800 . ?
C22A H22F 0.9800 . ?
C43A H43D 0.9800 . ?
C43A H43E 0.9800 . ?
C43A H43F 0.9800 . ?
C43A C23A 1.50(4) . ?
C23A C37A 1.43(4) . ?
C23A C29A 1.61(4) . ?
C37A H37D 0.9800 . ?
C37A H37E 0.9800 . ?
C37A H37F 0.9800 . ?
C29A H29D 0.9800 . ?
C29A H29E 0.9800 . ?
C29A H29F 0.9800 . ?

loop_
_geom_torsion_atom_site_label_1
_geom_torsion_atom_site_label_2
_geom_torsion_atom_site_label_3
_geom_torsion_atom_site_label_4
_geom_torsion
_geom_torsion_site_symmetry_1
_geom_torsion_site_symmetry_2
_geom_torsion_site_symmetry_3
_geom_torsion_site_symmetry_4
_geom_torsion_publ_flag
Eu1 Ti1 O10 Ti1 -57.54(13) 2_656 . . 2_656 ?
Eu1 Ti1 O10 Ti1 57.01(14) . . . 2_656 ?
Eu1 Ti1 O12 Eu1 101.3(4) 2_656 . . . ?
Eu1 Ti1 O12 Ti2 -134.8(5) . . . . ?
Eu1 Ti1 O12 Ti2 -33.5(3) 2_656 . . . ?
Eu1 Ti1 O7 Eu1 -106.1(4) . . . 2_656 ?
Eu1 Ti1 O7 Ti2 37.4(3) . . . . ?
Eu1 Ti1 O7 Ti2 143.4(6) 2_656 . . . ?
Eu1 Ti2 O7 Eu1 105.8(4) . . . 2_656 ?
Eu1 Ti2 O7 Ti1 -37.9(3) . . . . ?
Eu1 Ti2 O7 Ti1 -143.7(6) 2_656 . . . ?
Eu1 Ti2 O3 Ti2 59.06(14) 2_656 . . 2_656 ?
Eu1 Ti2 O3 Ti2 -58.79(15) . . . 2_656 ?
Eu1 O4 C6 O9 18(3) 2_656 . . . ?
Eu1 O4 C6 C32 -163.9(13) 2_656 . . . ?
Eu1 O6 C1 O8 27(3) . . . . ?
Eu1 O6 C1 C24 -146.2(18) . . . . ?
Eu1 O6 C1 C24A -161.4(19) . . . . ?
Eu1 N1 C8 C10 3(3) . . . . ?
Eu1 N1 C8 C12 179.3(15) . . . . ?
Eu1 N1 C30 C11 -174.6(13) . . . . ?
Eu1 N3 C10 C8 2(3) . . . . ?
Eu1 N3 C10 C14 178.8(15) . . . . ?
Eu1 N3 C20 C18 -180(2) . . . . ?
Eu1 O11 C5 O2 -35(3) . . . . ?
Eu1 O11 C5 C42 146.3(14) . . . . ?
Eu1 O13 C36 O14 -18(3) 2_656 . . . ?
Eu1 O13 C36 C23 165(2) 2_656 . . . ?
Eu1 O13 C36 C23A 151.0(19) 2_656 . . . ?
Ti1 Ti2 O7 Eu1 143.7(6) . . . 2_656 ?
Ti1 Ti2 O3 Ti2 0.28(12) . . . 2_656 ?
Ti1 O14 C36 O13 -18(3) . . . . ?
Ti1 O14 C36 C23 158(2) . . . . ?
Ti1 O14 C36 C23A 172.7(18) . . . . ?
Ti1 O2 C5 O11 9(3) . . . . ?
Ti1 O2 C5 C42 -172.1(12) . . . . ?
Ti1 O5 C16 O1 4.1(18) . . . . ?
Ti1 O5 C16 C26 -174.8(9) . . . . ?
Ti2 Ti1 O10 Ti1 0.29(12) . . . 2_656 ?
Ti2 Ti1 O12 Eu1 134.8(5) . . . . ?
Ti2 Ti1 O7 Eu1 -143.4(6) . . . 2_656 ?
Ti2 O1 C16 O5 -5.3(18) . . . . ?
Ti2 O1 C16 C26 173.7(9) . . . . ?
Ti2 O8 C1 O6 -8(3) . . . . ?
Ti2 O8 C1 C24 166.0(13) . . . . ?
Ti2 O8 C1 C24A -179.2(19) . . . . ?
Ti2 O9 C6 O4 18(3) . . . . ?
Ti2 O9 C6 C32 -160.2(13) . . . . ?
O1 Ti2 O7 Eu1 -138.3(5) . . . 2_656 ?
O1 Ti2 O7 Ti1 78.0(4) . . . . ?
O1 C16 C26 C34 154.4(16) . . . . ?
O1 C16 C26 C13 -91(2) . . . . ?
O1 C16 C26 C15 32(2) . . . . ?
O1 C16 C26 C13A -144(4) . . . . ?
O1 C16 C26 C15A -17(4) . . . . ?
O1 C16 C26 C34A 98(3) . . . . ?
O4 C6 C32 C22 -47(2) . . . . ?
O4 C6 C32 C35 64(3) . . . . ?
O4 C6 C32 C41 -168(3) . . . . ?
O4 C6 C32 C35A 127(3) . . . . ?
O4 C6 C32 C41A -123(3) . . . . ?
O4 C6 C32 C22A 8(4) . . . . ?
O6 C1 C24 C44 1(3) . . . . ?
O6 C1 C24 C39 -117(3) . . . . ?
O6 C1 C24 C45 120(3) . . . . ?
O6 C1 C24A C45A -153(4) . . . . ?
O6 C1 C24A C39A -26(4) . . . . ?
O6 C1 C24A C44A 92(4) . . . . ?
O8 Ti2 O3 Ti2 -136.1(4) . . . 2_656 ?
O8 C1 C24 C44 -173(2) . . . . ?
O8 C1 C24 C39 69(3) . . . . ?
O8 C1 C24 C45 -54(3) . . . . ?
O8 C1 C24A C45A 19(5) . . . . ?
O8 C1 C24A C39A 146(3) . . . . ?
O8 C1 C24A C44A -96(4) . . . . ?
O10 Ti1 O12 Eu1 26.6(6) . . . . ?
O10 Ti1 O12 Ti2 -108.2(4) . . . . ?
O10 Ti1 O7 Eu1 -33.4(6) . . . 2_656 ?
O10 Ti1 O7 Ti2 110.0(4) . . . . ?
O12 Ti1 O10 Ti1 42.6(3) . . . 2_656 ?
O12 Ti1 O7 Eu1 -132.3(5) . . . 2_656 ?
O12 Ti1 O7 Ti2 11.1(3) . . . . ?
O12 Ti2 O7 Eu1 132.7(5) . . . 2_656 ?
O12 Ti2 O7 Ti1 -11.1(3) . . . . ?
O12 Ti2 O3 Ti2 -41.5(3) . . . 2_656 ?
O14 Ti1 O10 Ti1 -132.1(3) . . . 2_656 ?
O14 Ti1 O12 Eu1 180(100) . . . . ?
O14 Ti1 O12 Ti2 45(2) . . . . ?
O14 Ti1 O7 Eu1 57.3(6) . . . 2_656 ?
O14 Ti1 O7 Ti2 -159.2(4) . . . . ?
O14 C36 C23 C29 108(3) . . . . ?
O14 C36 C23 C37 -6(4) . . . . ?
O14 C36 C23 C43 -133(3) . . . . ?
O14 C36 C23A C43A 143(3) . . . . ?
O14 C36 C23A C37A -93(3) . . . . ?
O14 C36 C23A C29A 21(3) . . . . ?
O7 Ti1 O10 Ti1 -40.5(3) . . . 2_656 ?
O7 Ti1 O12 Eu1 123.9(5) . . . . ?
O7 Ti1 O12 Ti2 -10.9(3) . . . . ?
O7 Ti2 O3 Ti2 40.7(3) . . . 2_656 ?
O2 Ti1 O10 Ti1 135.4(4) . . . 2_656 ?
O2 Ti1 O12 Eu1 -65.3(6) . . . . ?
O2 Ti1 O12 Ti2 159.9(4) . . . . ?
O2 Ti1 O7 Eu1 169(2) . . . 2_656 ?
O2 Ti1 O7 Ti2 -48(3) . . . . ?
C4 C42 C5 O2 -71(2) . . . . ?
C4 C42 C5 O11 107(2) . . . . ?
O9 Ti2 O7 Eu1 -56.8(5) . . . 2_656 ?
O9 Ti2 O7 Ti1 159.5(4) . . . . ?
O9 Ti2 O3 Ti2 131.5(3) . . . 2_656 ?
O9 C6 C32 C22 131.3(19) . . . . ?
O9 C6 C32 C35 -119(2) . . . . ?
O9 C6 C32 C41 10(3) . . . . ?
O9 C6 C32 C35A -55(3) . . . . ?
O9 C6 C32 C41A 55(3) . . . . ?
O9 C6 C32 C22A -174(3) . . . . ?
N1 C8 C10 N3 -3(3) . . . . ?
N1 C8 C10 C14 179.8(19) . . . . ?
N1 C8 C12 C40 -5(3) . . . . ?
N1 C30 C11 C40 -5(3) . . . . ?
N1 C30 C11 C19 175.6(18) . . . . ?
O5 Ti1 O10 Ti1 -172(2) . . . 2_656 ?
O5 Ti1 O12 Eu1 -147.0(5) . . . . ?
O5 Ti1 O12 Ti2 78.2(4) . . . . ?
O5 Ti1 O7 Eu1 138.1(5) . . . 2_656 ?
O5 Ti1 O7 Ti2 -78.4(4) . . . . ?
O5 C16 C26 C34 -26.6(19) . . . . ?
O5 C16 C26 C13 88(2) . . . . ?
O5 C16 C26 C15 -149.0(17) . . . . ?
O5 C16 C26 C13A 35(4) . . . . ?
O5 C16 C26 C15A 162(3) . . . . ?
O5 C16 C26 C34A -83(3) . . . . ?
N3 C10 C14 C38 2(3) . . . . ?
O3 Ti2 O7 Eu1 35.4(5) . . . 2_656 ?
O3 Ti2 O7 Ti1 -108.3(4) . . . . ?
C8 N1 C30 C11 2(3) . . . . ?
C8 C10 C14 C38 179(2) . . . . ?
C8 C12 C40 C11 2(3) . . . . ?
C8 C12 C40 C3 -176.2(17) . . . . ?
C10 N3 C20 C18 1(4) . . . . ?
C10 C8 C12 C40 172(2) . . . . ?
C10 C14 C38 C18 0(4) . . . . ?
O13 C36 C23 C29 -76(3) . . . . ?
O13 C36 C23 C37 170(3) . . . . ?
O13 C36 C23 C43 43(4) . . . . ?
O13 C36 C23A C43A -27(4) . . . . ?
O13 C36 C23A C37A 97(3) . . . . ?
O13 C36 C23A C29A -149(2) . . . . ?
C12 C8 C10 N3 -179.3(19) . . . . ?
C12 C8 C10 C14 3(3) . . . . ?
C12 C40 C11 C30 2(2) . . . . ?
C12 C40 C11 C19 -178.0(16) . . . . ?
C12 C40 C3 C7 177.2(17) . . . . ?
C20 N3 C10 C8 -179(2) . . . . ?
C20 N3 C10 C14 -2(3) . . . . ?
C20 C18 C38 C14 0(4) . . . . ?
C28 C7 C31 C33 149.2(13) . . . . ?
C28 C7 C31 C17 -82.9(17) . . . . ?
C28 C7 C31 C19 28.6(13) . . . . ?
C30 N1 C8 C10 -174.2(19) . . . . ?
C30 N1 C8 C12 2(3) . . . . ?
C30 C11 C19 C28 -132.7(18) . . . . ?
C30 C11 C19 C31 134.6(17) . . . . ?
C38 C18 C20 N3 0(4) . . . . ?
C40 C11 C19 C28 47.7(18) . . . . ?
C40 C11 C19 C31 -44.9(18) . . . . ?
C40 C3 C7 C28 -46.8(18) . . . . ?
C40 C3 C7 C31 48.4(18) . . . . ?
C11 C40 C3 C7 -1(2) . . . . ?
C3 C40 C11 C30 -179.2(16) . . . . ?
C3 C40 C11 C19 0(2) . . . . ?
C3 C7 C31 C33 38.5(19) . . . . ?
C3 C7 C31 C17 166.4(15) . . . . ?
C3 C7 C31 C19 -82.1(14) . . . . ?
C25 C42 C5 O2 47(2) . . . . ?
C25 C42 C5 O11 -134.1(19) . . . . ?
C7 C28 C19 C11 -81.3(14) . . . . ?
C7 C28 C19 C31 28.2(13) . . . . ?
C7 C31 C19 C28 -29.0(14) . . . . ?
C7 C31 C19 C11 77.3(14) . . . . ?
C9 C42 C5 O2 166.9(17) . . . . ?
C9 C42 C5 O11 -14(3) . . . . ?
C33 C31 C19 C28 -145.5(17) . . . . ?
C33 C31 C19 C11 -39(2) . . . . ?
C17 C31 C19 C28 84.9(18) . . . . ?
C17 C31 C19 C11 -168.7(15) . . . . ?
C19 C28 C7 C3 84.5(15) . . . . ?
C19 C28 C7 C31 -28.5(13) . . . . ?

loop_
_platon_squeeze_void_nr
_platon_squeeze_void_average_x
_platon_squeeze_void_average_y
_platon_squeeze_void_average_z
_platon_squeeze_void_volume
_platon_squeeze_void_count_electrons
_platon_squeeze_void_content
1 0.500 0.187 0.500 174 42 '1.5 MeCN,1 H2O'
2 1.000 0.687 0.500 174 42 '1.5 MeCN,1 H2O'

loop_
_twin_individual_id
_twin_individual_mass_fraction_refined
1 0.931(12)
2 0.069(12)
